data_4329690
loop_
_publ_author_name
'Scott R. Daly'
'Jason M. Keith'
'Enrique R. Batista'
'Kevin S. Boland'
'Stosh A. Kozimor'
'Richard L. Martin'
'Brian L. Scott'

_publ_section_title
;
 Probing Ni[S2PR2]2 Electronic Structure to Generate Insight Relevant to
 Minor Actinide Extraction Chemistry
;
_journal_name_full 'Inorganic Chemistry'
_journal_page_first 7551
_journal_page_last 7560
_journal_paper_doi 10.1021/ic3001587
_journal_volume 51
_journal_year 2012
_chemical_formula_sum 'C28 H16 F12 Ni P2 S4'
_chemical_formula_weight 829.30
_chemical_name_systematic
; 
 ? 
;
_space_group_IT_number 14
_symmetry_cell_setting monoclinic
_symmetry_space_group_name_Hall '-P 2ybc'
_symmetry_space_group_name_H-M 'P 1 21/c 1'
_atom_sites_solution_hydrogens geom
_atom_sites_solution_primary direct
_atom_sites_solution_secondary difmap
_audit_creation_method SHELXL-97
_cell_angle_alpha 90.00
_cell_angle_beta 92.663(2)
_cell_angle_gamma 90.00
_cell_formula_units_Z 2
_cell_length_a 12.032(2)
_cell_length_b 9.9777(18)
_cell_length_c 12.864(2)
_cell_measurement_temperature 120(1)
_cell_volume 1542.7(4)
_computing_cell_refinement 'SAINT+, v. 7.66a (Bruker AXS, 2009)'
_computing_data_collection 'APEX II, v. 7.0 (Bruker AXS, 2009)'
_computing_data_reduction 'SAINT+, v. 7.66a (Bruker AXS, 2009)'
_computing_molecular_graphics 'SHELXTL, v. 6.14, (Bruker AXS, 2000)'
_computing_publication_material 'SHELXTL, v. 6.14, (Bruker AXS, 2000)'
_computing_structure_refinement 'SHELXL-97 (Sheldrick, 1997)'
_computing_structure_solution 'SHELXS-97 (Sheldrick, 1990)'
_diffrn_ambient_temperature 120(1)
_diffrn_measured_fraction_theta_full 1.000
_diffrn_measured_fraction_theta_max 0.998
_diffrn_measurement_device_type 'Bruker D8 with APEXII CCD'
_diffrn_measurement_method '\w scans'
_diffrn_radiation_monochromator graphite
_diffrn_radiation_source 'fine-focus sealed tube'
_diffrn_radiation_type MoK\a
_diffrn_radiation_wavelength 0.71073
_diffrn_reflns_av_R_equivalents 0.0757
_diffrn_reflns_av_sigmaI/netI 0.0576
_diffrn_reflns_limit_h_max 14
_diffrn_reflns_limit_h_min -14
_diffrn_reflns_limit_k_max 11
_diffrn_reflns_limit_k_min -12
_diffrn_reflns_limit_l_max 15
_diffrn_reflns_limit_l_min -15
_diffrn_reflns_number 13649
_diffrn_reflns_theta_full 25.00
_diffrn_reflns_theta_max 25.36
_diffrn_reflns_theta_min 2.58
_diffrn_standards_decay_% 0
_diffrn_standards_interval_count 0
_diffrn_standards_interval_time 0
_diffrn_standards_number 0
_exptl_absorpt_coefficient_mu 1.098
_exptl_absorpt_correction_T_max 0.9371
_exptl_absorpt_correction_T_min 0.8103
_exptl_absorpt_correction_type multi-scan
_exptl_absorpt_process_details 'SADABS v. 1 (Sheldrick, 2008)'
_exptl_crystal_colour purple
_exptl_crystal_density_diffrn 1.785
_exptl_crystal_description block
_exptl_crystal_F_000 828
_exptl_crystal_size_max 0.20
_exptl_crystal_size_mid 0.08
_exptl_crystal_size_min 0.06
_refine_diff_density_max 0.723
_refine_diff_density_min -0.562
_refine_diff_density_rms 0.092
_refine_ls_extinction_method none
_refine_ls_goodness_of_fit_ref 1.059
_refine_ls_hydrogen_treatment constr
_refine_ls_matrix_type full
_refine_ls_number_parameters 214
_refine_ls_number_reflns 2820
_refine_ls_number_restraints 0
_refine_ls_restrained_S_all 1.059
_refine_ls_R_factor_all 0.0598
_refine_ls_R_factor_gt 0.0423
_refine_ls_shift/su_max 0.000
_refine_ls_shift/su_mean 0.000
_refine_ls_structure_factor_coef Fsqd
_refine_ls_weighting_details 'calc w=1/[\s^2^(Fo^2^)+(0.0336P)^2^+2.4711P] where P=(Fo^2^+2Fc^2^)/3'
_refine_ls_weighting_scheme calc
_refine_ls_wR_factor_gt 0.0950
_refine_ls_wR_factor_ref 0.1042
_reflns_number_gt 2184
_reflns_number_total 2820
_reflns_threshold_expression >2sigma(I)
_cod_data_source_file ic3001587_si_003_4.cif
_cod_data_source_block apx1180_nis2_mcf3
_cod_original_cell_volume 1542.7(5)
_cod_original_sg_symbol_H-M 'P 21/c'
_cod_database_code 4329690

loop_
_symmetry_equiv_pos_as_xyz
'x, y, z'
'-x, y+1/2, -z+1/2'
'-x, -y, -z'
'x, -y-1/2, z-1/2'

loop_
_atom_site_label
_atom_site_type_symbol
_atom_site_fract_x
_atom_site_fract_y
_atom_site_fract_z
_atom_site_U_iso_or_equiv
_atom_site_adp_type
_atom_site_occupancy
_atom_site_symmetry_multiplicity
_atom_site_calc_flag
_atom_site_refinement_flags
Ni1 Ni 0.5000 0.0000 0.5000 0.01609(18) Uani 1 2 d S
S1 S 0.43355(7) 0.12078(9) 0.62953(7) 0.0190(2) Uani 1 1 d .
S2 S 0.35330(8) 0.06647(10) 0.39896(7) 0.0206(2) Uani 1 1 d .
P1 P 0.31858(8) 0.18118(9) 0.52173(7) 0.0174(2) Uani 1 1 d .
C11 C 0.1783(3) 0.1595(4) 0.5627(3) 0.0182(8) Uani 1 1 d .
C12 C 0.1560(3) 0.0774(4) 0.6460(3) 0.0199(8) Uani 1 1 d .
H12 H 0.2140 0.0381 0.6854 0.024 Uiso 1 1 calc R
C13 C 0.0465(3) 0.0545(4) 0.6703(3) 0.0227(8) Uani 1 1 d .
C14 C -0.0401(3) 0.1118(4) 0.6117(3) 0.0253(9) Uani 1 1 d .
H14 H -0.1134 0.0949 0.6279 0.030 Uiso 1 1 calc R
C15 C -0.0180(3) 0.1940(4) 0.5295(3) 0.0268(9) Uani 1 1 d .
H15 H -0.0765 0.2333 0.4907 0.032 Uiso 1 1 calc R
C16 C 0.0909(3) 0.2188(4) 0.5038(3) 0.0232(9) Uani 1 1 d .
H16 H 0.1056 0.2743 0.4481 0.028 Uiso 1 1 calc R
C17 C 0.0230(3) -0.0331(4) 0.7611(3) 0.0321(10) Uani 1 1 d .
F11 F 0.1053(3) -0.1150(4) 0.7864(3) 0.1005(15) Uani 1 1 d .
F12 F 0.0063(3) 0.0362(3) 0.8459(2) 0.0781(12) Uani 1 1 d .
F13 F -0.0664(2) -0.1074(3) 0.7461(2) 0.0529(8) Uani 1 1 d .
C21 C 0.3297(3) 0.3580(4) 0.4944(3) 0.0188(8) Uani 1 1 d .
C22 C 0.3683(3) 0.4030(4) 0.4005(3) 0.0255(9) Uani 1 1 d .
H26 H 0.3853 0.3420 0.3489 0.031 Uiso 1 1 calc R
C23 C 0.3813(3) 0.5390(4) 0.3842(3) 0.0292(9) Uani 1 1 d .
H25 H 0.4066 0.5690 0.3211 0.035 Uiso 1 1 calc R
C24 C 0.3574(3) 0.6305(4) 0.4600(3) 0.0247(9) Uani 1 1 d .
H24 H 0.3662 0.7218 0.4483 0.030 Uiso 1 1 calc R
C25 C 0.3198(3) 0.5848(4) 0.5541(3) 0.0214(8) Uani 1 1 d .
C26 C 0.3062(3) 0.4493(4) 0.5720(3) 0.0215(8) Uani 1 1 d .
H22 H 0.2816 0.4195 0.6355 0.026 Uiso 1 1 calc R
C27 C 0.2999(3) 0.6831(4) 0.6375(3) 0.0292(9) Uani 1 1 d .
F21 F 0.2671(2) 0.8008(2) 0.6036(2) 0.0482(7) Uani 1 1 d .
F22 F 0.3887(3) 0.7068(4) 0.6967(3) 0.1109(18) Uani 1 1 d .
F23 F 0.2237(4) 0.6443(3) 0.7005(3) 0.1133(18) Uani 1 1 d .

loop_
_atom_site_aniso_label
_atom_site_aniso_U_11
_atom_site_aniso_U_22
_atom_site_aniso_U_33
_atom_site_aniso_U_23
_atom_site_aniso_U_13
_atom_site_aniso_U_12
Ni1 0.0164(3) 0.0157(4) 0.0164(3) 0.0003(3) 0.0030(2) 0.0006(3)
S1 0.0191(5) 0.0211(5) 0.0168(5) -0.0001(4) 0.0018(4) 0.0019(4)
S2 0.0218(5) 0.0222(5) 0.0178(5) -0.0025(4) 0.0005(4) 0.0038(4)
P1 0.0184(5) 0.0160(5) 0.0179(5) 0.0007(4) 0.0028(4) 0.0006(4)
C11 0.0176(19) 0.0137(18) 0.0234(19) -0.0043(15) 0.0029(15) -0.0007(15)
C12 0.021(2) 0.0157(19) 0.0229(19) -0.0003(15) 0.0010(15) 0.0006(15)
C13 0.024(2) 0.0141(19) 0.031(2) -0.0063(16) 0.0102(16) -0.0032(16)
C14 0.0171(19) 0.024(2) 0.036(2) -0.0115(18) 0.0061(16) -0.0023(17)
C15 0.020(2) 0.028(2) 0.032(2) -0.0049(18) -0.0013(16) 0.0057(17)
C16 0.026(2) 0.022(2) 0.022(2) -0.0028(16) 0.0004(16) 0.0028(17)
C17 0.023(2) 0.029(2) 0.045(3) 0.001(2) 0.0104(19) -0.0026(19)
F11 0.054(2) 0.109(3) 0.142(3) 0.098(3) 0.050(2) 0.027(2)
F12 0.148(3) 0.057(2) 0.0309(16) -0.0093(14) 0.0261(18) -0.046(2)
F13 0.0627(19) 0.0554(18) 0.0412(15) 0.0020(13) 0.0084(13) -0.0376(15)
C21 0.0165(18) 0.0179(19) 0.0220(19) 0.0051(15) 0.0008(15) 0.0000(15)
C22 0.030(2) 0.024(2) 0.023(2) 0.0015(16) 0.0024(17) 0.0010(17)
C23 0.037(2) 0.025(2) 0.026(2) 0.0043(17) 0.0085(18) -0.0048(19)
C24 0.026(2) 0.022(2) 0.027(2) 0.0064(17) 0.0021(16) -0.0059(17)
C25 0.0179(19) 0.020(2) 0.026(2) 0.0010(16) -0.0014(15) -0.0014(16)
C26 0.022(2) 0.024(2) 0.0196(19) 0.0038(16) 0.0040(15) 0.0004(17)
C27 0.035(2) 0.018(2) 0.034(2) 0.0023(17) 0.0001(19) -0.0004(18)
F21 0.076(2) 0.0266(14) 0.0423(15) -0.0030(12) 0.0007(14) 0.0198(13)
F22 0.098(3) 0.127(3) 0.100(3) -0.090(3) -0.074(2) 0.078(3)
F23 0.212(5) 0.0362(18) 0.103(3) -0.0246(18) 0.124(3) -0.033(2)

loop_
_atom_type_symbol
_atom_type_description
_atom_type_scat_dispersion_real
_atom_type_scat_dispersion_imag
_atom_type_scat_source
C C 0.0033 0.0016 'International Tables Vol C Tables 4.2.6.8 and 6.1.1.4'
H H 0.0000 0.0000 'International Tables Vol C Tables 4.2.6.8 and 6.1.1.4'
F F 0.0171 0.0103 'International Tables Vol C Tables 4.2.6.8 and 6.1.1.4'
P P 0.1023 0.0942 'International Tables Vol C Tables 4.2.6.8 and 6.1.1.4'
S S 0.1246 0.1234 'International Tables Vol C Tables 4.2.6.8 and 6.1.1.4'
Ni Ni 0.3393 1.1124 'International Tables Vol C Tables 4.2.6.8 and 6.1.1.4'

loop_
_geom_angle_atom_site_label_1
_geom_angle_atom_site_label_2
_geom_angle_atom_site_label_3
_geom_angle
_geom_angle_site_symmetry_1
_geom_angle_site_symmetry_3
S1 Ni1 S1 179.999(1) 3_656 .
S1 Ni1 S2 88.48(3) 3_656 3_656
S1 Ni1 S2 91.52(3) . 3_656
S1 Ni1 S2 91.52(3) 3_656 .
S1 Ni1 S2 88.48(3) . .
S2 Ni1 S2 179.999(1) 3_656 .
P1 S1 Ni1 84.58(4) . .
P1 S2 Ni1 84.25(4) . .
C11 P1 C21 104.64(16) . .
C11 P1 S1 112.73(13) . .
C21 P1 S1 111.95(12) . .
C11 P1 S2 113.12(12) . .
C21 P1 S2 112.54(13) . .
S1 P1 S2 102.15(6) . .
C12 C11 C16 120.1(3) . .
C12 C11 P1 121.0(3) . .
C16 C11 P1 118.8(3) . .
C11 C12 C13 119.5(3) . .
C11 C12 H12 120.3 . .
C13 C12 H12 120.3 . .
C14 C13 C12 120.6(4) . .
C14 C13 C17 120.2(3) . .
C12 C13 C17 119.2(4) . .
C15 C14 C13 120.0(4) . .
C15 C14 H14 120.0 . .
C13 C14 H14 120.0 . .
C14 C15 C16 120.5(4) . .
C14 C15 H15 119.7 . .
C16 C15 H15 119.7 . .
C15 C16 C11 119.4(4) . .
C15 C16 H16 120.3 . .
C11 C16 H16 120.3 . .
F13 C17 F11 106.8(4) . .
F13 C17 F12 105.3(3) . .
F11 C17 F12 105.3(4) . .
F13 C17 C13 113.4(4) . .
F11 C17 C13 112.9(3) . .
F12 C17 C13 112.5(3) . .
C22 C21 C26 120.0(3) . .
C22 C21 P1 121.1(3) . .
C26 C21 P1 118.8(3) . .
C23 C22 C21 119.6(4) . .
C23 C22 H26 120.2 . .
C21 C22 H26 120.2 . .
C24 C23 C22 121.0(4) . .
C24 C23 H25 119.5 . .
C22 C23 H25 119.5 . .
C23 C24 C25 119.1(4) . .
C23 C24 H24 120.4 . .
C25 C24 H24 120.4 . .
C26 C25 C24 120.8(4) . .
C26 C25 C27 120.2(3) . .
C24 C25 C27 119.0(3) . .
C25 C26 C21 119.5(3) . .
C25 C26 H22 120.3 . .
C21 C26 H22 120.3 . .
F22 C27 F21 104.9(4) . .
F22 C27 F23 105.7(4) . .
F21 C27 F23 105.2(4) . .
F22 C27 C25 112.8(3) . .
F21 C27 C25 114.2(3) . .
F23 C27 C25 113.2(3) . .

loop_
_geom_bond_atom_site_label_1
_geom_bond_atom_site_label_2
_geom_bond_distance
_geom_bond_site_symmetry_2
Ni1 S1 2.2343(9) 3_656
Ni1 S1 2.2343(9) .
Ni1 S2 2.2431(9) 3_656
Ni1 S2 2.2431(9) .
S1 P1 2.0054(13) .
S2 P1 2.0100(13) .
P1 C11 1.804(4) .
P1 C21 1.805(4) .
C11 C12 1.385(5) .
C11 C16 1.398(5) .
C12 C13 1.388(5) .
C12 H12 0.9300 .
C13 C14 1.382(5) .
C13 C17 1.496(6) .
C14 C15 1.374(6) .
C14 H14 0.9300 .
C15 C16 1.389(5) .
C15 H15 0.9300 .
C16 H16 0.9300 .
C17 F13 1.312(5) .
C17 F11 1.313(5) .
C17 F12 1.315(5) .
C21 C22 1.388(5) .
C21 C26 1.391(5) .
C22 C23 1.383(5) .
C22 H26 0.9300 .
C23 C24 1.376(5) .
C23 H25 0.9300 .
C24 C25 1.389(5) .
C24 H24 0.9300 .
C25 C26 1.382(5) .
C25 C27 1.481(5) .
C26 H22 0.9300 .
C27 F22 1.304(5) .
C27 F21 1.308(4) .
C27 F23 1.310(5) .

loop_
_geom_torsion_atom_site_label_1
_geom_torsion_atom_site_label_2
_geom_torsion_atom_site_label_3
_geom_torsion_atom_site_label_4
_geom_torsion
C12 C11 P1 S1 -16.2(3)
C12 C11 P1 S2 99.1(3)
C22 C21 P1 S1 108.9(3)
C22 C21 P1 S2 -5.5(3)
